data_4502476
loop_
_publ_author_name
'Yang, Xiaoping'
'Jones, Richard A.'
'Wiester, Michael J.'
'Oye, Michael M.'
'Wong, Wai-Kwok'

_publ_section_title
;
 Transformation of a Luminescent Benzimidazole-Based Yb3Cluster into a
 One-Dimensional Coordination Polymer
;
_journal_issue 2
_journal_name_full 'Crystal Growth &amp; Design'
_journal_page_first 970
_journal_paper_doi 10.1021/cg901283k
_journal_volume 10
_journal_year 2010
_chemical_formula_moiety 'C64 H52 Br4 N8 O16 Yb3, Cl'
_chemical_formula_sum 'C64 H52 Br4 Cl N8 O16 Yb3'
_chemical_formula_weight 2063.35
_chemical_name_systematic
; 
 ? 
;
_space_group_IT_number 130
_symmetry_cell_setting tetragonal
_symmetry_space_group_name_Hall '-P 4a 2ac'
_symmetry_space_group_name_H-M 'P 4/n c c :2'
_atom_sites_solution_hydrogens geom
_atom_sites_solution_primary direct
_atom_sites_solution_secondary difmap
_audit_creation_method SHELXL-97
_cell_angle_alpha 90.00
_cell_angle_beta 90.00
_cell_angle_gamma 90.00
_cell_formula_units_Z 8
_cell_length_a 25.912(4)
_cell_length_b 25.912(4)
_cell_length_c 22.760(5)
_cell_measurement_reflns_used 30838
_cell_measurement_temperature 153(2)
_cell_measurement_theta_max 25.03
_cell_measurement_theta_min 2.91
_cell_volume 15282(5)
_computing_cell_refinement 'Collect software, Nonius B.V. 1998'
_computing_data_collection 'Collect software, Nonius B.V. 1998'
_computing_data_reduction
;
DENZO and Scalepack (Otwinoski and Minor, 1997)
;
_computing_molecular_graphics 'XL SHELXTL/PC, Siemens Analytical'
_computing_structure_refinement 'XL SHELXTL/PC, Siemens Analytical'
_computing_structure_solution
;

SIR97 - Altomare A., Burla M.C., Camalli M., Cascarano G.L., Giacovazzo C., 
Guagliardi A., Moliterni A.G.G., Polidori G.,Spagna R.
;
_diffrn_ambient_temperature 153(2)
_diffrn_measured_fraction_theta_full 0.987
_diffrn_measured_fraction_theta_max 0.987
_diffrn_measurement_device_type CCD
_diffrn_measurement_method \w-scans
_diffrn_radiation_monochromator graphite
_diffrn_radiation_source 'fine-focus sealed tube'
_diffrn_radiation_type MoK\a
_diffrn_radiation_wavelength 0.71073
_diffrn_reflns_av_R_equivalents 0.1845
_diffrn_reflns_av_sigmaI/netI 0.1584
_diffrn_reflns_limit_h_max 30
_diffrn_reflns_limit_h_min -29
_diffrn_reflns_limit_k_max 30
_diffrn_reflns_limit_k_min -30
_diffrn_reflns_limit_l_max 27
_diffrn_reflns_limit_l_min -22
_diffrn_reflns_number 64718
_diffrn_reflns_theta_full 24.99
_diffrn_reflns_theta_max 24.99
_diffrn_reflns_theta_min 2.96
_exptl_absorpt_coefficient_mu 5.833
_exptl_absorpt_correction_T_max 0.5931
_exptl_absorpt_correction_T_min 0.3883
_exptl_absorpt_correction_type gaussian
_exptl_absorpt_process_details
;
Absorption correction given as Gaussian
;
_exptl_crystal_colour Yellow
_exptl_crystal_density_diffrn 1.794
_exptl_crystal_density_method 'not measured'
_exptl_crystal_description Block
_exptl_crystal_F_000 7896
_exptl_crystal_size_max 0.20
_exptl_crystal_size_mid 0.13
_exptl_crystal_size_min 0.10
_refine_diff_density_max 0.947
_refine_diff_density_min -0.770
_refine_diff_density_rms 0.188
_refine_ls_extinction_coef 0.0007(2)
_refine_ls_extinction_method SHELXL
_refine_ls_goodness_of_fit_ref 0.989
_refine_ls_hydrogen_treatment constr
_refine_ls_matrix_type full
_refine_ls_number_parameters 434
_refine_ls_number_reflns 6653
_refine_ls_number_restraints 0
_refine_ls_restrained_S_all 0.979
_refine_ls_R_factor_all 0.1578
_refine_ls_R_factor_gt 0.0958
_refine_ls_shift/su_max 0.001
_refine_ls_shift/su_mean 0.000
_refine_ls_structure_factor_coef Fsqd
_refine_ls_weighting_details 'calc w=1/[\s^2^(Fo^2^)+(0.0834P)^2^+1.9833P] where P=(Fo^2^+2Fc^2^)/3'
_refine_ls_weighting_scheme calc
_refine_ls_wR_factor_gt 0.1656
_refine_ls_wR_factor_ref 0.2484
_reflns_number_gt 3961
_reflns_number_total 6653
_reflns_threshold_expression >2sigma(I)
_cod_data_source_file cg901283k_si_004.cif
_cod_data_source_block Complex-2
_cod_depositor_comments
;
The following automatic conversions were performed:

'_symmetry_cell_setting' value 'Tetragonal' changed to 'tetragonal'
according to /home/saulius/struct/CIF-dictionaries/cif_core.dic
dictionary named 'cif_core.dic' version 2.4.2 from
2011-04-26.

'_exptl_absorpt_correction_type' value 'Gaussian'
changed to 'gaussian' according to
/home/saulius/struct/CIF-dictionaries/cif_core.dic dictionary named
'cif_core.dic' version 2.4.2 from 2011-04-26.

Automatic conversion script
Id: cif_fix_values 1715 2011-07-08 13:25:40Z adriana 
;
_cod_original_cell_volume 15281(5)
_cod_original_sg_symbol_H-M P4/ncc
_cod_database_code 4502476

loop_
_symmetry_equiv_pos_as_xyz
'x, y, z'
'-x+1/2, -y+1/2, z'
'-y+1/2, x, z'
'y, -x+1/2, z'
'-x, y+1/2, -z+1/2'
'x+1/2, -y, -z+1/2'
'y+1/2, x+1/2, -z+1/2'
'-y, -x, -z+1/2'
'-x, -y, -z'
'x-1/2, y-1/2, -z'
'y-1/2, -x, -z'
'-y, x-1/2, -z'
'x, -y-1/2, z-1/2'
'-x-1/2, y, z-1/2'
'-y-1/2, -x-1/2, z-1/2'
'y, x, z-1/2'

loop_
_atom_site_label
_atom_site_type_symbol
_atom_site_fract_x
_atom_site_fract_y
_atom_site_fract_z
_atom_site_U_iso_or_equiv
_atom_site_adp_type
_atom_site_occupancy
_atom_site_symmetry_multiplicity
_atom_site_calc_flag
_atom_site_refinement_flags
Yb1 Yb 0.00014(5) 0.05941(5) 0.60046(5) 0.0573(4) Uani 1 1 d U
Yb2 Yb -0.06381(4) 0.06381(4) 0.7500 0.0497(5) Uani 1 2 d SU
Br1 Br -0.18318(13) 0.27480(12) 0.55598(13) 0.0827(11) Uani 1 1 d U
Br1' Br -0.01766(12) -0.21305(11) 0.73183(15) 0.0868(11) Uani 1 1 d U
Cl1 Cl -0.1538(2) 0.3462(2) 0.7500 0.059(3) Uani 1 2 d SU
N1 N -0.1118(7) 0.2310(7) 0.7717(8) 0.049(6) Uani 1 1 d U
H1A H -0.1289 0.2578 0.7581 0.058 Uiso 1 1 calc R
N2 N -0.0740(6) 0.1520(7) 0.7752(8) 0.036(5) Uani 1 1 d U
N1' N 0.1204(8) -0.0639(8) 0.6543(8) 0.057(6) Uani 1 1 d U
H1'A H 0.1292 -0.0925 0.6727 0.069 Uiso 1 1 calc R
N2' N 0.0723(8) 0.0010(8) 0.6180(8) 0.055(6) Uani 1 1 d U
O1 O -0.0703(6) 0.1053(6) 0.5519(7) 0.054(5) Uani 1 1 d U
O2 O -0.0554(6) 0.1065(6) 0.6634(6) 0.043(4) Uani 1 1 d U
O1' O -0.0973(7) -0.0261(6) 0.7347(7) 0.060(5) Uani 1 1 d U
O2' O -0.0164(5) 0.0157(6) 0.6853(6) 0.039(4) Uani 1 1 d U
C1 C -0.0837(9) 0.1020(9) 0.4914(10) 0.060(8) Uani 1 1 d U
H1B H -0.1213 0.1028 0.4873 0.089 Uiso 1 1 calc R
H1C H -0.0703 0.0697 0.4750 0.089 Uiso 1 1 calc R
H1D H -0.0686 0.1313 0.4703 0.089 Uiso 1 1 calc R
C2 C -0.0958(10) 0.1450(10) 0.5808(11) 0.053(8) Uani 1 1 d U
C3 C -0.1244(9) 0.1848(10) 0.5576(11) 0.048(7) Uani 1 1 d U
H3A H -0.1283 0.1867 0.5162 0.058 Uiso 1 1 calc R
C4 C -0.1476(10) 0.2220(9) 0.5918(11) 0.056(7) Uani 1 1 d U
C5 C -0.1400(9) 0.2207(9) 0.6505(10) 0.049(7) Uani 1 1 d U
H5A H -0.1556 0.2464 0.6745 0.059 Uiso 1 1 calc R
C6 C -0.1100(9) 0.1832(9) 0.6763(10) 0.042(7) Uani 1 1 d U
C7 C -0.0858(10) 0.1428(11) 0.6437(11) 0.055(8) Uani 1 1 d U
C8 C -0.0979(9) 0.1869(10) 0.7392(11) 0.050(7) Uani 1 1 d U
C9 C -0.0934(9) 0.2249(9) 0.8309(11) 0.046(7) Uani 1 1 d U
C10 C -0.0933(10) 0.2538(11) 0.8817(12) 0.069(8) Uani 1 1 d U
H10A H -0.1106 0.2861 0.8823 0.082 Uiso 1 1 calc R
C11 C -0.0697(9) 0.2377(9) 0.9292(10) 0.051(7) Uani 1 1 d U
H11A H -0.0704 0.2568 0.9649 0.061 Uiso 1 1 calc R
C12 C -0.0436(9) 0.1912(10) 0.9244(11) 0.057(8) Uani 1 1 d U
H12B H -0.0250 0.1805 0.9582 0.068 Uiso 1 1 calc R
C13 C -0.0414(9) 0.1611(10) 0.8807(11) 0.054(8) Uani 1 1 d U
H13A H -0.0222 0.1298 0.8820 0.065 Uiso 1 1 calc R
C14 C -0.0684(9) 0.1759(9) 0.8305(10) 0.045(7) Uani 1 1 d U
C1' C -0.1511(10) -0.0480(10) 0.7393(11) 0.071(9) Uani 1 1 d U
H1'B H -0.1503 -0.0850 0.7304 0.106 Uiso 1 1 calc R
H1'C H -0.1738 -0.0305 0.7112 0.106 Uiso 1 1 calc R
H1'D H -0.1643 -0.0429 0.7792 0.106 Uiso 1 1 calc R
C2' C -0.0576(9) -0.0605(10) 0.7219(9) 0.043(6) Uani 1 1 d U
C3' C -0.0589(9) -0.1113(9) 0.7311(9) 0.047(7) Uani 1 1 d U
H3'A H -0.0887 -0.1264 0.7484 0.056 Uiso 1 1 calc R
C4' C -0.0174(11) -0.1426(11) 0.7156(12) 0.069(9) Uani 1 1 d U
C5' C 0.0250(10) -0.1185(10) 0.6889(9) 0.051(7) Uani 1 1 d U
H5'A H 0.0536 -0.1391 0.6772 0.062 Uiso 1 1 calc R
C6' C 0.0268(10) -0.0666(10) 0.6792(10) 0.048(7) Uani 1 1 d U
C7' C -0.0158(9) -0.0345(10) 0.6937(9) 0.041(7) Uani 1 1 d U
C8' C 0.0724(11) -0.0439(10) 0.6507(11) 0.057(8) Uani 1 1 d U
C9' C 0.1529(11) -0.0323(10) 0.6246(11) 0.052(7) Uani 1 1 d U
C10' C 0.2047(11) -0.0366(12) 0.6148(12) 0.081(10) Uani 1 1 d U
H10B H 0.2243 -0.0651 0.6287 0.098 Uiso 1 1 calc R
C11' C 0.2270(11) 0.0039(11) 0.5830(11) 0.070(9) Uani 1 1 d U
H11B H 0.2633 0.0032 0.5775 0.084 Uiso 1 1 calc R
C12' C 0.2002(10) 0.0444(10) 0.5590(10) 0.061(8) Uani 1 1 d U
H12A H 0.2172 0.0707 0.5373 0.073 Uiso 1 1 calc R
C13' C 0.1457(10) 0.0452(10) 0.5681(11) 0.059(8) Uani 1 1 d U
H13B H 0.1248 0.0720 0.5525 0.071 Uiso 1 1 calc R
C14' C 0.1252(9) 0.0065(10) 0.5996(10) 0.046(7) Uani 1 1 d U
C15 C 0.0808(12) 0.0929(11) 0.4369(12) 0.104(11) Uani 1 1 d DU
H15A H 0.0956 0.0848 0.3983 0.157 Uiso 1 1 calc R
H15B H 0.1086 0.1019 0.4643 0.157 Uiso 1 1 calc R
H15C H 0.0570 0.1221 0.4332 0.157 Uiso 1 1 calc R
C16 C 0.0515(9) 0.0458(9) 0.4602(10) 0.052(7) Uani 1 1 d DU
O3 O 0.0294(6) 0.0515(6) 0.5098(7) 0.059(5) Uani 1 1 d DU
O4 O 0.0497(6) 0.0072(6) 0.4286(7) 0.057(5) Uani 1 1 d DU
C17 C 0.0995(13) 0.1868(12) 0.6190(15) 0.144(15) Uani 1 1 d DU
H17A H 0.0823 0.2201 0.6132 0.216 Uiso 1 1 calc R
H17B H 0.1273 0.1830 0.5901 0.216 Uiso 1 1 calc R
H17C H 0.1140 0.1853 0.6587 0.216 Uiso 1 1 calc R
C18 C 0.0599(8) 0.1426(7) 0.6110(8) 0.049(5) Uani 1 1 d DU
O5 O 0.0298(8) 0.1470(7) 0.5801(8) 0.081(6) Uani 1 1 d DU
O6 O 0.0681(8) 0.1081(9) 0.6455(9) 0.082(8) Uani 1 1 d DU

loop_
_atom_site_aniso_label
_atom_site_aniso_U_11
_atom_site_aniso_U_22
_atom_site_aniso_U_33
_atom_site_aniso_U_23
_atom_site_aniso_U_13
_atom_site_aniso_U_12
Yb1 0.0612(9) 0.0518(8) 0.0588(8) -0.0003(7) 0.0063(7) 0.0074(8)
Yb2 0.0477(7) 0.0477(7) 0.0536(10) 0.0000(7) 0.0000(7) 0.0044(10)
Br1 0.099(3) 0.067(2) 0.083(2) 0.0024(18) -0.031(2) 0.0173(19)
Br1' 0.082(3) 0.045(2) 0.133(3) 0.0092(19) 0.004(2) 0.0035(17)
Cl1 0.051(3) 0.051(3) 0.074(6) 0.005(3) -0.005(3) 0.004(5)
N1 0.050(9) 0.038(9) 0.057(9) -0.001(8) 0.001(8) -0.002(8)
N2 0.033(9) 0.038(8) 0.038(8) 0.006(7) 0.008(7) 0.014(7)
N1' 0.058(9) 0.053(9) 0.062(9) 0.004(8) -0.002(8) 0.018(8)
N2' 0.063(10) 0.054(9) 0.049(9) -0.007(8) -0.001(8) -0.001(8)
O1 0.057(8) 0.055(8) 0.051(8) -0.005(7) -0.001(7) 0.015(7)
O2 0.050(8) 0.036(8) 0.042(7) 0.008(6) -0.001(7) 0.000(7)
O1' 0.059(8) 0.055(8) 0.066(8) 0.001(7) -0.008(7) -0.004(7)
O2' 0.043(8) 0.037(8) 0.037(7) -0.009(6) -0.001(6) -0.002(6)
C1 0.064(11) 0.060(11) 0.054(11) 0.011(8) 0.004(8) 0.001(9)
C2 0.052(11) 0.049(11) 0.060(11) -0.002(9) 0.002(8) -0.004(9)
C3 0.048(10) 0.051(10) 0.046(10) 0.009(8) 0.003(8) -0.009(8)
C4 0.059(11) 0.051(11) 0.057(11) -0.001(9) -0.003(9) 0.003(8)
C5 0.053(10) 0.044(10) 0.051(10) -0.007(8) 0.004(8) 0.005(8)
C6 0.038(10) 0.049(10) 0.038(10) -0.005(8) 0.000(8) -0.004(8)
C7 0.051(11) 0.056(11) 0.058(11) -0.002(9) 0.007(9) 0.004(9)
C8 0.041(10) 0.056(11) 0.053(11) -0.002(9) 0.013(8) -0.004(8)
C9 0.046(10) 0.042(10) 0.049(10) -0.002(8) 0.003(8) 0.007(8)
C10 0.064(11) 0.070(12) 0.072(11) -0.003(9) 0.006(9) 0.003(9)
C11 0.055(11) 0.053(11) 0.045(10) -0.009(8) -0.009(8) -0.005(9)
C12 0.052(11) 0.062(11) 0.056(11) -0.002(9) -0.007(8) 0.003(9)
C13 0.050(11) 0.059(11) 0.055(11) -0.008(9) -0.003(8) 0.005(8)
C14 0.045(10) 0.048(10) 0.044(10) 0.006(8) 0.005(8) 0.006(8)
C1' 0.070(11) 0.069(12) 0.074(11) -0.003(9) 0.001(9) 0.000(9)
C2' 0.035(10) 0.039(10) 0.057(9) -0.012(8) -0.003(8) 0.005(9)
C3' 0.038(10) 0.050(10) 0.053(10) 0.000(8) 0.000(8) -0.002(9)
C4' 0.067(12) 0.068(12) 0.073(11) -0.003(9) -0.008(9) 0.005(9)
C5' 0.056(11) 0.046(11) 0.052(10) 0.002(8) -0.003(8) -0.002(8)
C6' 0.046(10) 0.045(10) 0.053(10) 0.005(9) 0.003(8) -0.004(9)
C7' 0.043(10) 0.033(10) 0.046(10) -0.011(8) 0.001(8) -0.001(8)
C8' 0.057(11) 0.059(11) 0.055(10) -0.013(8) -0.006(9) 0.000(9)
C9' 0.048(11) 0.050(11) 0.059(11) 0.001(8) 0.006(8) 0.002(9)
C10' 0.076(12) 0.084(12) 0.084(12) -0.001(9) 0.002(9) 0.004(9)
C11' 0.063(12) 0.075(12) 0.072(12) -0.002(9) -0.001(9) 0.005(9)
C12' 0.064(11) 0.056(11) 0.062(11) 0.000(9) 0.006(9) -0.002(9)
C13' 0.056(11) 0.054(11) 0.068(11) 0.001(9) -0.014(9) -0.004(9)
C14' 0.045(10) 0.053(10) 0.041(9) -0.005(9) -0.002(8) -0.004(9)
C15 0.107(14) 0.103(14) 0.103(13) -0.001(9) 0.002(9) -0.005(9)
C16 0.049(11) 0.054(11) 0.053(10) 0.010(9) -0.004(9) 0.002(9)
O3 0.061(9) 0.060(9) 0.056(8) -0.008(7) 0.012(7) 0.002(7)
O4 0.049(8) 0.057(8) 0.066(8) -0.007(7) -0.006(7) 0.001(7)
C17 0.148(17) 0.142(17) 0.141(16) 0.010(10) 0.000(10) 0.004(10)
C18 0.050(6) 0.046(6) 0.052(6) 0.005(4) -0.003(4) 0.003(4)
O5 0.090(10) 0.071(9) 0.084(10) -0.013(8) 0.012(8) 0.001(8)
O6 0.077(11) 0.084(11) 0.086(11) -0.011(9) 0.010(9) -0.012(9)

loop_
_atom_type_symbol
_atom_type_description
_atom_type_scat_dispersion_real
_atom_type_scat_dispersion_imag
_atom_type_scat_source
C C 0.0033 0.0016 'International Tables Vol C Tables 4.2.6.8 and 6.1.1.4'
H H 0.0000 0.0000 'International Tables Vol C Tables 4.2.6.8 and 6.1.1.4'
N N 0.0061 0.0033 'International Tables Vol C Tables 4.2.6.8 and 6.1.1.4'
O O 0.0106 0.0060 'International Tables Vol C Tables 4.2.6.8 and 6.1.1.4'
Br Br -0.2901 2.4595 'International Tables Vol C Tables 4.2.6.8 and 6.1.1.4'
Yb Yb -0.3850 5.5486 'International Tables Vol C Tables 4.2.6.8 and 6.1.1.4'
Cl Cl 0.1484 0.1585 'International Tables Vol C Tables 4.2.6.8 and 6.1.1.4'

loop_
_geom_angle_atom_site_label_1
_geom_angle_atom_site_label_2
_geom_angle_atom_site_label_3
_geom_angle
_geom_angle_site_symmetry_1
_geom_angle_site_symmetry_3
O3 Yb1 O4 81.5(6) . 9_556
O3 Yb1 O2' 144.1(5) . .
O4 Yb1 O2' 76.2(5) 9_556 .
O3 Yb1 O2 145.3(5) . .
O4 Yb1 O2 102.9(5) 9_556 .
O2' Yb1 O2 68.2(5) . .
O3 Yb1 O6 101.3(6) . .
O4 Yb1 O6 161.7(7) 9_556 .
O2' Yb1 O6 92.2(7) . .
O2 Yb1 O6 85.2(6) . .
O3 Yb1 O5 78.5(6) . .
O4 Yb1 O5 146.7(6) 9_556 .
O2' Yb1 O5 133.0(6) . .
O2 Yb1 O5 80.1(5) . .
O6 Yb1 O5 50.2(6) . .
O3 Yb1 N2' 80.4(6) . .
O4 Yb1 N2' 90.7(6) 9_556 .
O2' Yb1 N2' 72.4(6) . .
O2 Yb1 N2' 133.3(5) . .
O6 Yb1 N2' 72.1(7) . .
O5 Yb1 N2' 111.5(7) . .
O3 Yb1 O1 83.0(5) . .
O4 Yb1 O1 79.1(5) 9_556 .
O2' Yb1 O1 119.0(5) . .
O2 Yb1 O1 64.5(5) . .
O6 Yb1 O1 119.1(7) . .
O5 Yb1 O1 72.4(6) . .
N2' Yb1 O1 161.7(5) . .
O3 Yb1 C18 87.7(6) . .
O4 Yb1 C18 168.0(6) 9_556 .
O2' Yb1 C18 115.8(5) . .
O2 Yb1 C18 83.2(5) . .
O6 Yb1 C18 27.0(5) . .
O5 Yb1 C18 23.3(4) . .
N2' Yb1 C18 92.4(6) . .
O1 Yb1 C18 94.6(6) . .
O3 Yb1 Yb2 173.2(4) . .
O4 Yb1 Yb2 92.1(4) 9_556 .
O2' Yb1 Yb2 34.0(3) . .
O2 Yb1 Yb2 34.4(3) . .
O6 Yb1 Yb2 85.5(5) . .
O5 Yb1 Yb2 106.3(4) . .
N2' Yb1 Yb2 101.9(4) . .
O1 Yb1 Yb2 93.7(4) . .
C18 Yb1 Yb2 98.6(4) . .
O2 Yb2 O2 147.8(8) 8_556 .
O2 Yb2 O2' 140.2(5) 8_556 .
O2 Yb2 O2' 69.8(5) . .
O2 Yb2 O2' 69.8(5) 8_556 8_556
O2 Yb2 O2' 140.2(5) . 8_556
O2' Yb2 O2' 80.2(7) . 8_556
O2 Yb2 N2 75.6(5) 8_556 8_556
O2 Yb2 N2 80.1(6) . 8_556
O2' Yb2 N2 115.0(5) . 8_556
O2' Yb2 N2 137.8(6) 8_556 8_556
O2 Yb2 N2 80.1(6) 8_556 .
O2 Yb2 N2 75.6(5) . .
O2' Yb2 N2 137.8(6) . .
O2' Yb2 N2 115.0(5) 8_556 .
N2 Yb2 N2 81.0(8) 8_556 .
O2 Yb2 O1' 82.1(5) 8_556 .
O2 Yb2 O1' 111.4(5) . .
O2' Yb2 O1' 65.8(6) . .
O2' Yb2 O1' 77.3(5) 8_556 .
N2 Yb2 O1' 74.7(6) 8_556 .
N2 Yb2 O1' 152.8(6) . .
O2 Yb2 O1' 111.4(5) 8_556 8_556
O2 Yb2 O1' 82.1(5) . 8_556
O2' Yb2 O1' 77.3(5) . 8_556
O2' Yb2 O1' 65.8(6) 8_556 8_556
N2 Yb2 O1' 152.8(6) 8_556 8_556
N2 Yb2 O1' 74.7(6) . 8_556
O1' Yb2 O1' 131.4(8) . 8_556
O2 Yb2 C7' 118.3(6) 8_556 .
O2 Yb2 C7' 90.2(6) . .
O2' Yb2 C7' 22.2(5) . .
O2' Yb2 C7' 66.9(5) 8_556 .
N2 Yb2 C7' 112.2(6) 8_556 .
N2 Yb2 C7' 159.0(6) . .
O1' Yb2 C7' 47.2(6) . .
O1' Yb2 C7' 88.2(6) 8_556 .
O2 Yb2 C7' 90.2(6) 8_556 8_556
O2 Yb2 C7' 118.3(6) . 8_556
O2' Yb2 C7' 66.9(5) . 8_556
O2' Yb2 C7' 22.2(5) 8_556 8_556
N2 Yb2 C7' 159.0(6) 8_556 8_556
N2 Yb2 C7' 112.2(6) . 8_556
O1' Yb2 C7' 88.2(6) . 8_556
O1' Yb2 C7' 47.2(6) 8_556 8_556
C7' Yb2 C7' 60.9(8) . 8_556
O2 Yb2 C7 19.1(6) 8_556 8_556
O2 Yb2 C7 128.8(6) . 8_556
O2' Yb2 C7 157.2(6) . 8_556
O2' Yb2 C7 87.5(6) 8_556 8_556
N2 Yb2 C7 63.3(6) 8_556 8_556
N2 Yb2 C7 65.0(6) . 8_556
O1' Yb2 C7 92.8(6) . 8_556
O1' Yb2 C7 115.1(6) 8_556 8_556
C7' Yb2 C7 135.1(6) . 8_556
C7' Yb2 C7 106.4(6) 8_556 8_556
O2 Yb2 C7 128.8(6) 8_556 .
O2 Yb2 C7 19.1(6) . .
O2' Yb2 C7 87.5(6) . .
O2' Yb2 C7 157.2(6) 8_556 .
N2 Yb2 C7 65.0(6) 8_556 .
N2 Yb2 C7 63.2(6) . .
O1' Yb2 C7 115.1(6) . .
O1' Yb2 C7 92.8(6) 8_556 .
C7' Yb2 C7 106.4(6) . .
C7' Yb2 C7 135.1(6) 8_556 .
C7 Yb2 C7 109.9(9) 8_556 .
C8 N1 C9 108.5(19) . .
C8 N1 H1A 125.7 . .
C9 N1 H1A 125.7 . .
C8 N2 C14 107.0(19) . .
C8 N2 Yb2 122.8(15) . .
C14 N2 Yb2 128.9(14) . .
C8' N1' C9' 108(2) . .
C8' N1' H1'A 126.0 . .
C9' N1' H1'A 126.0 . .
C8' N2' C14' 104(2) . .
C8' N2' Yb1 127.8(17) . .
C14' N2' Yb1 128.4(16) . .
C2 O1 C1 112.8(18) . .
C2 O1 Yb1 120.1(14) . .
C1 O1 Yb1 126.2(14) . .
C7 O2 Yb2 126.3(15) . .
C7 O2 Yb1 121.9(14) . .
Yb2 O2 Yb1 109.4(6) . .
C2' O1' C1' 117.1(18) . .
C2' O1' Yb2 111.6(14) . .
C1' O1' Yb2 131.2(14) . .
C7' O2' Yb1 127.8(13) . .
C7' O2' Yb2 116.8(14) . .
Yb1 O2' Yb2 112.1(6) . .
O1 C1 H1B 109.5 . .
O1 C1 H1C 109.5 . .
H1B C1 H1C 109.5 . .
O1 C1 H1D 109.5 . .
H1B C1 H1D 109.5 . .
H1C C1 H1D 109.5 . .
C3 C2 O1 129(2) . .
C3 C2 C7 120(2) . .
O1 C2 C7 111(2) . .
C2 C3 C4 123(2) . .
C2 C3 H3A 118.5 . .
C4 C3 H3A 118.5 . .
C5 C4 C3 118(2) . .
C5 C4 Br1 122(2) . .
C3 C4 Br1 119(2) . .
C4 C5 C6 121(2) . .
C4 C5 H5A 119.3 . .
C6 C5 H5A 119.3 . .
C5 C6 C7 123(2) . .
C5 C6 C8 119(2) . .
C7 C6 C8 117(2) . .
O2 C7 C6 128(2) . .
O2 C7 C2 118(2) . .
C6 C7 C2 114(2) . .
O2 C7 Yb2 34.6(10) . .
C6 C7 Yb2 98.8(15) . .
C2 C7 Yb2 142.8(19) . .
N2 C8 N1 110(2) . .
N2 C8 C6 130(2) . .
N1 C8 C6 121(2) . .
C10 C9 C14 119(2) . .
C10 C9 N1 137(2) . .
C14 C9 N1 104(2) . .
C11 C10 C9 121(3) . .
C11 C10 H10A 119.3 . .
C9 C10 H10A 119.3 . .
C10 C11 C12 116(2) . .
C10 C11 H11A 122.0 . .
C12 C11 H11A 122.0 . .
C13 C12 C11 128(3) . .
C13 C12 H12B 115.8 . .
C11 C12 H12B 115.8 . .
C12 C13 C14 117(3) . .
C12 C13 H13A 121.6 . .
C14 C13 H13A 121.6 . .
C13 C14 N2 131(2) . .
C13 C14 C9 118(2) . .
N2 C14 C9 110(2) . .
O1' C1' H1'B 109.5 . .
O1' C1' H1'C 109.5 . .
H1'B C1' H1'C 109.5 . .
O1' C1' H1'D 109.5 . .
H1'B C1' H1'D 109.5 . .
H1'C C1' H1'D 109.5 . .
C3' C2' O1' 125(2) . .
C3' C2' C7' 124(2) . .
O1' C2' C7' 111(2) . .
C2' C3' C4' 121(3) . .
C2' C3' H3'A 119.5 . .
C4' C3' H3'A 119.5 . .
C3' C4' C5' 117(3) . .
C3' C4' Br1' 121(2) . .
C5' C4' Br1' 122(2) . .
C6' C5' C4' 122(3) . .
C6' C5' H5'A 118.8 . .
C4' C5' H5'A 118.8 . .
C5' C6' C7' 121(2) . .
C5' C6' C8' 119(2) . .
C7' C6' C8' 119(2) . .
O2' C7' C6' 124(2) . .
O2' C7' C2' 121(2) . .
C6' C7' C2' 115(2) . .
O2' C7' Yb2 41.0(10) . .
C6' C7' Yb2 152.4(17) . .
C2' C7' Yb2 84.1(14) . .
N1' C8' N2' 111(2) . .
N1' C8' C6' 124(3) . .
N2' C8' C6' 125(3) . .
N1' C9' C10' 130(3) . .
N1' C9' C14' 109(2) . .
C10' C9' C14' 121(3) . .
C9' C10' C11' 115(3) . .
C9' C10' H10B 122.3 . .
C11' C10' H10B 122.3 . .
C12' C11' C10' 125(3) . .
C12' C11' H11B 117.6 . .
C10' C11' H11B 117.6 . .
C11' C12' C13' 117(3) . .
C11' C12' H12A 121.5 . .
C13' C12' H12A 121.5 . .
C14' C13' C12' 117(3) . .
C14' C13' H13B 121.4 . .
C12' C13' H13B 121.4 . .
C13' C14' C9' 125(3) . .
C13' C14' N2' 127(2) . .
C9' C14' N2' 108(2) . .
C16 C15 H15A 109.5 . .
C16 C15 H15B 109.5 . .
H15A C15 H15B 109.5 . .
C16 C15 H15C 109.5 . .
H15A C15 H15C 109.5 . .
H15B C15 H15C 109.5 . .
O4 C16 O3 126(2) . .
O4 C16 C15 118(2) . .
O3 C16 C15 116(2) . .
C16 O3 Yb1 173.2(16) . .
C16 O4 Yb1 144.5(16) . 9_556
C18 C17 H17A 109.5 . .
C18 C17 H17B 109.5 . .
H17A C17 H17B 109.5 . .
C18 C17 H17C 109.5 . .
H17A C17 H17C 109.5 . .
H17B C17 H17C 109.5 . .
O5 C18 O6 130(2) . .
O5 C18 C17 119(2) . .
O6 C18 C17 111(2) . .
O5 C18 Yb1 66.2(15) . .
O6 C18 Yb1 64.0(14) . .
C17 C18 Yb1 173.6(18) . .
C18 O5 Yb1 90.5(16) . .
C18 O6 Yb1 89.0(15) . .

loop_
_geom_bond_atom_site_label_1
_geom_bond_atom_site_label_2
_geom_bond_distance
_geom_bond_site_symmetry_2
Yb1 O3 2.207(15) .
Yb1 O4 2.255(16) 9_556
Yb1 O2' 2.279(14) .
Yb1 O2 2.370(14) .
Yb1 O6 2.40(2) .
Yb1 O5 2.439(18) .
Yb1 N2' 2.44(2) .
Yb1 O1 2.444(15) .
Yb1 C18 2.666(19) .
Yb1 Yb2 3.7872(14) .
Yb2 O2 2.270(14) 8_556
Yb2 O2 2.270(14) .
Yb2 O2' 2.288(13) .
Yb2 O2' 2.288(13) 8_556
Yb2 N2 2.371(18) 8_556
Yb2 N2 2.371(18) .
Yb2 O1' 2.510(16) .
Yb2 O1' 2.510(16) 8_556
Yb2 C7' 3.11(2) .
Yb2 C7' 3.11(2) 8_556
Yb2 C7 3.22(3) 8_556
Yb2 C7 3.22(3) .
Br1 C4 1.84(2) .
Br1' C4' 1.86(3) .
N1 C8 1.41(3) .
N1 C9 1.44(3) .
N1 H1A 0.8800 .
N2 C8 1.37(3) .
N2 C14 1.41(3) .
N1' C8' 1.35(3) .
N1' C9' 1.36(3) .
N1' H1'A 0.8800 .
N2' C8' 1.38(3) .
N2' C14' 1.44(3) .
O1 C2 1.39(3) .
O1 C1 1.42(2) .
O2 C7 1.30(3) .
O1' C2' 1.39(3) .
O1' C1' 1.51(3) .
O2' C7' 1.32(2) .
C1 H1B 0.9800 .
C1 H1C 0.9800 .
C1 H1D 0.9800 .
C2 C3 1.37(3) .
C2 C7 1.46(3) .
C3 C4 1.38(3) .
C3 H3A 0.9500 .
C4 C5 1.35(3) .
C5 C6 1.37(3) .
C5 H5A 0.9500 .
C6 C7 1.43(3) .
C6 C8 1.47(3) .
C9 C10 1.38(3) .
C9 C14 1.43(3) .
C10 C11 1.31(3) .
C10 H10A 0.9500 .
C11 C12 1.39(3) .
C11 H11A 0.9500 .
C12 C13 1.26(3) .
C12 H12B 0.9500 .
C13 C14 1.39(3) .
C13 H13A 0.9500 .
C1' H1'B 0.9800 .
C1' H1'C 0.9800 .
C1' H1'D 0.9800 .
C2' C3' 1.33(3) .
C2' C7' 1.43(3) .
C3' C4' 1.39(3) .
C3' H3'A 0.9500 .
C4' C5' 1.40(3) .
C5' C6' 1.36(3) .
C5' H5'A 0.9500 .
C6' C7' 1.42(3) .
C6' C8' 1.47(3) .
C9' C10' 1.37(3) .
C9' C14' 1.36(3) .
C10' C11' 1.40(3) .
C10' H10B 0.9500 .
C11' C12' 1.37(3) .
C11' H11B 0.9500 .
C12' C13' 1.43(3) .
C12' H12A 0.9500 .
C13' C14' 1.34(3) .
C13' H13B 0.9500 .
C15 C16 1.53(2) .
C15 H15A 0.9800 .
C15 H15B 0.9800 .
C15 H15C 0.9800 .
C16 O4 1.233(19) .
C16 O3 1.276(19) .
O4 Yb1 2.255(16) 9_556
C17 C18 1.55(2) .
C17 H17A 0.9800 .
C17 H17B 0.9800 .
C17 H17C 0.9800 .
C18 O5 1.055(17) .
C18 O6 1.210(19) .
